data_4323644
loop_
_publ_author_name
'Vasilis Tangoulis'
'Catherine P. Raptopoulou'
'Sofia Paschalidou'
'Alexandros E. Tsohos'
'Evangelos G. Bakalbassis'
'Aris Terzis'
'Spyros P. Perlepes'

_publ_section_title
;
 The Case of a Cu4 Rhombus in Molecular Magnetism: Preparation, Crystal
 Structure, and Magnetic Properties of [Cu4(dpk.CH3O)4(CH3O)2](ClO4)2
 (dpk.CH3OH = Monomethylated Diol of Di-2-pyridyl Ketone), an Example of a
 Cluster Allowing the Determination of All Its Exchange Parameters,
 Ranging from Very Strong to Very Weak
;
_journal_name_full 'Inorganic Chemistry'
_journal_page_first 5270
_journal_page_last 5277
_journal_paper_doi 10.1021/ic970332d
_journal_volume 36
_journal_year 1997
_chemical_formula_analytical '[Cu4(dpk.CH3O)4(CH3O)2](ClO4)2'
_chemical_formula_structural '[Cu4(C12H11N2O2)4(CH3O)2](ClO4)2'
_chemical_formula_sum 'C50 H50 Cl2 Cu4 N8 O18'
_chemical_formula_weight 1376.04
_chemical_name_systematic
; 
 ? 
;
_space_group_IT_number 142
_symmetry_cell_setting tetragonal
_symmetry_space_group_name_Hall '-I 4bd 2c'
_symmetry_space_group_name_H-M 'I 41/a c d :2'
_atom_sites_solution_hydrogens geom
_atom_sites_solution_primary direct
_atom_sites_solution_secondary difmap
_audit_creation_method SHELXL
_cell_angle_alpha 90.00
_cell_angle_beta 90.00
_cell_angle_gamma 90.00
_cell_formula_units_Z 8
_cell_length_a 15.5510(9)
_cell_length_b 15.5510(9)
_cell_length_c 48.938(3)
_cell_measurement_reflns_used 25
_cell_measurement_temperature 298
_cell_measurement_theta_max 11.6
_cell_measurement_theta_min 5.3
_cell_volume 11834.9(12)
_computing_cell_refinement 'Program LEAST (UCLA Crystallographic package)'
_computing_data_collection 'Program COLLECT (UCLA Crystallographic package)'
_computing_data_reduction 'Program REDUCE (UCLA Crystalloographic package)'
_computing_molecular_graphics ORTEP
_computing_structure_refinement 'SHELXL-93 (Sheldrick, 1993)'
_computing_structure_solution 'SHELXS-86 (Sheldrick, 1990)'
_diffrn_ambient_temperature 298
_diffrn_measurement_device 'Crystal Logic Dual Goniometer Diffractometer'
_diffrn_measurement_method theta-2theta
_diffrn_radiation_monochromator graphite
_diffrn_radiation_source 'fine-focus sealed tube'
_diffrn_radiation_type MoK\a
_diffrn_radiation_wavelength 0.71070
_diffrn_reflns_av_R_equivalents 0.0414
_diffrn_reflns_av_sigmaI/netI 0.0529
_diffrn_reflns_limit_h_max 18
_diffrn_reflns_limit_h_min 0
_diffrn_reflns_limit_k_max 18
_diffrn_reflns_limit_k_min 0
_diffrn_reflns_limit_l_max 0
_diffrn_reflns_limit_l_min -58
_diffrn_reflns_number 5068
_diffrn_reflns_theta_max 25.00
_diffrn_reflns_theta_min 2.03
_diffrn_standards_decay_% -2.9
_diffrn_standards_interval_count 97
_diffrn_standards_number 3
_exptl_absorpt_coefficient_mu 1.583
_exptl_absorpt_correction_T_max 1.19
_exptl_absorpt_correction_T_min 1.00
_exptl_absorpt_correction_type empirical
_exptl_crystal_colour blue
_exptl_crystal_density_diffrn 1.545
_exptl_crystal_density_meas 1.53
_exptl_crystal_density_method 'floating method'
_exptl_crystal_description parallelipiped
_exptl_crystal_F_000 5600
_exptl_crystal_size_max 0.50
_exptl_crystal_size_mid 0.30
_exptl_crystal_size_min 0.15
_refine_diff_density_max 0.654
_refine_diff_density_min -0.389
_refine_diff_density_rms 0.095
_refine_ls_extinction_method none
_refine_ls_goodness_of_fit_all 1.160
_refine_ls_goodness_of_fit_obs 1.225
_refine_ls_matrix_type full
_refine_ls_number_parameters 259
_refine_ls_number_reflns 2609
_refine_ls_number_restraints 0
_refine_ls_restrained_S_all 1.210
_refine_ls_restrained_S_obs 1.225
_refine_ls_R_factor_all 0.0915
_refine_ls_R_factor_obs 0.0581
_refine_ls_shift/esd_max 1.414
_refine_ls_shift/esd_mean 0.031
_refine_ls_structure_factor_coef Fsqd
_refine_ls_weighting_details 'w=1/[\s^2^(Fo^2^)+(0.0683P)^2^+45.5298P] where P=(Fo^2^+2Fc^2^)/3'
_refine_ls_weighting_scheme calc
_refine_ls_wR_factor_all 0.1750
_refine_ls_wR_factor_obs 0.1453
_reflns_number_observed 1819
_reflns_number_total 2614
_reflns_observed_criterion >2sigma(I)
_cod_data_source_file ic970332d_1.cif
_cod_data_source_block shel93
_cod_depositor_comments
;
The following automatic conversions were performed:

'_refine_ls_weighting_scheme' value 'calc
w=1/[\s^2^(Fo^2^)+(0.0683P)^2^+45.5298P] where P=(Fo^2^+2Fc^2^)/3'
was changed to 'calc'. New tag '_refine_ls_weighting_details' was
created. The value of the new tag was set to
'w=1/[\s^2^(Fo^2^)+(0.0683P)^2^+45.5298P] where P=(Fo^2^+2Fc^2^)/3'.

Automatic conversion script
Id: cif_fix_values 3143 2015-03-26 13:38:13Z robertas 
;
_cod_original_cell_volume 11834.8(12)
_cod_original_sg_symbol_H-M 'I 41/a c d'
_cod_database_code 4323644

loop_
_symmetry_equiv_pos_as_xyz
'x, y, z'
'-x+1/2, -y, z+1/2'
'-y+1/4, x+3/4, z+1/4'
'y+1/4, -x+1/4, z+3/4'
'-x+1/2, y, -z'
'x, -y, -z+1/2'
'y+1/4, x+3/4, -z+3/4'
'-y+1/4, -x+1/4, -z+1/4'
'x+1/2, y+1/2, z+1/2'
'-x+1, -y+1/2, z+1'
'-y+3/4, x+5/4, z+3/4'
'y+3/4, -x+3/4, z+5/4'
'-x+1, y+1/2, -z+1/2'
'x+1/2, -y+1/2, -z+1'
'y+3/4, x+5/4, -z+5/4'
'-y+3/4, -x+3/4, -z+3/4'
'-x, -y, -z'
'x-1/2, y, -z-1/2'
'y-1/4, -x-3/4, -z-1/4'
'-y-1/4, x-1/4, -z-3/4'
'x-1/2, -y, z'
'-x, y, z-1/2'
'-y-1/4, -x-3/4, z-3/4'
'y-1/4, x-1/4, z-1/4'
'-x+1/2, -y+1/2, -z+1/2'
'x, y+1/2, -z'
'y+1/4, -x-1/4, -z+1/4'
'-y+1/4, x+1/4, -z-1/4'
'x, -y+1/2, z+1/2'
'-x+1/2, y+1/2, z'
'-y+1/4, -x-1/4, z-1/4'
'y+1/4, x+1/4, z+1/4'

loop_
_atom_site_aniso_label
_atom_site_aniso_U_11
_atom_site_aniso_U_22
_atom_site_aniso_U_33
_atom_site_aniso_U_23
_atom_site_aniso_U_13
_atom_site_aniso_U_12
Cu1 0.0416(6) 0.0270(5) 0.0470(5) 0.000 0.000 -0.0024(4)
Cu2 0.0307(3) 0.0307(3) 0.0437(5) -0.0001(3) 0.0001(3) -0.0017(4)
O1 0.044(2) 0.025(2) 0.051(2) 0.000(2) -0.002(2) 0.000(2)
N1 0.045(3) 0.033(2) 0.045(3) -0.001(2) 0.000(2) -0.003(2)
N2 0.036(2) 0.035(2) 0.048(3) 0.002(2) -0.001(2) -0.002(2)
OM 0.035(2) 0.035(2) 0.051(3) 0.001(2) 0.001(2) 0.003(2)
C1 0.044(4) 0.044(4) 0.062(4) 0.000(3) 0.008(3) -0.007(3)
C2 0.054(4) 0.067(5) 0.081(5) -0.004(4) 0.017(4) 0.008(4)
C3 0.063(5) 0.049(4) 0.116(7) -0.013(4) 0.018(5) 0.014(4)
C4 0.062(4) 0.038(3) 0.089(5) -0.004(4) 0.014(4) 0.005(3)
C5 0.045(3) 0.030(3) 0.049(3) 0.002(2) 0.002(3) -0.003(2)
C6 0.042(3) 0.028(3) 0.050(3) -0.001(2) -0.004(2) -0.002(2)
O2 0.063(3) 0.040(2) 0.051(2) -0.002(2) -0.013(2) -0.009(2)
C7 0.034(3) 0.032(3) 0.056(3) 0.002(3) 0.001(2) -0.004(2)
C8 0.034(3) 0.065(4) 0.065(4) 0.009(3) 0.000(3) -0.008(3)
C9 0.033(3) 0.073(5) 0.077(5) -0.006(4) -0.008(3) -0.008(3)
C10 0.040(3) 0.054(4) 0.065(4) 0.001(3) -0.013(3) -0.007(3)
C11 0.045(3) 0.042(3) 0.053(4) -0.002(3) -0.008(3) 0.001(3)
C12 0.103(7) 0.065(5) 0.054(4) 0.005(4) -0.017(5) -0.017(5)
CM 0.048(3) 0.048(3) 0.056(5) 0.004(3) 0.004(3) 0.003(4)
Cl 0.119(4) 0.045(2) 0.078(3) -0.004(2) 0.016(3) -0.022(2)
O3 0.180(19) 0.116(14) 0.169(16) -0.070(12) -0.016(14) 0.017(12)
O4 0.074(7) 0.073(7) 0.080(7) -0.011(6) 0.045(6) -0.012(5)
O5 0.667(57) 0.081(11) 0.075(9) 0.011(8) -0.049(19) 0.097(20)
O6 0.265(20) 0.057(7) 0.073(8) -0.014(6) 0.030(10) -0.024(10)

loop_
_atom_site_label
_atom_site_type_symbol
_atom_site_fract_x
_atom_site_fract_y
_atom_site_fract_z
_atom_site_U_iso_or_equiv
_atom_site_thermal_displace_type
_atom_site_occupancy
_atom_site_calc_flag
_atom_site_refinement_flags
_atom_site_disorder_group
Cu1 Cu 0.5000 0.2500 0.32006(2) 0.0385(3) Uani 1 d S .
Cu2 Cu 0.42906(4) 0.17906(4) 0.3750 0.0350(3) Uani 1 d S .
O1 O 0.4172(2) 0.1630(2) 0.32612(8) 0.0397(9) Uani 1 d . .
N1 N 0.5759(3) 0.1534(3) 0.31034(9) 0.0414(11) Uani 1 d . .
N2 N 0.3005(3) 0.1755(3) 0.38193(9) 0.0396(11) Uani 1 d . .
OM O 0.4459(2) 0.3041(2) 0.3750 0.0402(12) Uani 1 d S .
C1 C 0.6601(4) 0.1574(4) 0.30328(14) 0.0498(15) Uani 1 d . .
C2 C 0.7059(5) 0.0855(5) 0.2962(2) 0.067(2) Uani 1 d . .
C3 C 0.6643(5) 0.0064(5) 0.2962(2) 0.076(2) Uani 1 d . .
C4 C 0.5782(5) 0.0025(4) 0.3030(2) 0.063(2) Uani 1 d . .
C5 C 0.5352(4) 0.0777(3) 0.31060(12) 0.0414(13) Uani 1 d . .
C6 C 0.4405(4) 0.0813(3) 0.31927(12) 0.0402(12) Uani 1 d . .
O2 O 0.3885(3) 0.0472(2) 0.29743(8) 0.0514(10) Uani 1 d . .
C7 C 0.2684(3) 0.1743(3) 0.40722(12) 0.0409(13) Uani 1 d . .
C8 C 0.1817(4) 0.1568(4) 0.41183(15) 0.055(2) Uani 1 d . .
C9 C 0.1276(4) 0.1421(5) 0.3900(2) 0.061(2) Uani 1 d . .
C10 C 0.1610(4) 0.1443(4) 0.3642(2) 0.053(2) Uani 1 d . .
C11 C 0.2465(4) 0.1614(4) 0.36051(13) 0.0466(14) Uani 1 d . .
C12 C 0.3905(8) 0.0974(6) 0.2730(2) 0.074(2) Uani 1 d . .
CM C 0.3812(4) 0.3688(4) 0.3750 0.051(2) Uani 1 d SG .
H H 0.3965(49) 0.413150(3) 0.3877(23) 0.132(22) Uiso 0.50 calc PR .
H H 0.3272(21) 0.343851(1) 0.3802(31) 0.132(22) Uiso 0.50 calc PR .
H H 0.3763(69) 0.392962(3) 0.3570(8) 0.132(22) Uiso 0.50 calc PR .
H H 0.3368(49) 0.353492(3) 0.3623(23) 0.132(22) Uiso 0.50 calc PR .
H H 0.4061(21) 0.422791(1) 0.3698(31) 0.132(22) Uiso 0.50 calc PR .
H H 0.3570(70) 0.3737 0.3930(8) 0.132(22) Uiso 0.50 calc PR .
H1 H 0.6871(41) 0.2093(41) 0.3038(12) 0.050(17) Uiso 1 d . .
H2 H 0.7588(58) 0.1020(55) 0.2900(17) 0.096(29) Uiso 1 d . .
H3 H 0.7021(78) -0.0383(79) 0.2953(24) 0.156(45) Uiso 1 d . .
H4 H 0.5369(45) -0.0513(49) 0.3009(14) 0.071(21) Uiso 1 d . .
H8 H 0.1636(48) 0.1463(49) 0.4310(15) 0.076(22) Uiso 1 d . .
H9 H 0.0642(50) 0.1312(48) 0.3951(15) 0.081(23) Uiso 1 d . .
H10 H 0.1239(41) 0.1222(39) 0.3487(13) 0.056(18) Uiso 1 d . .
H11 H 0.2675(45) 0.1539(44) 0.3411(14) 0.073(22) Uiso 1 d . .
H12A H 0.4430(53) 0.0898(52) 0.2650(16) 0.079(28) Uiso 1 d . .
H12B H 0.3633(59) 0.1646(65) 0.2751(18) 0.110(30) Uiso 1 d . .
H12C H 0.3447(55) 0.0574(56) 0.2622(17) 0.100(27) Uiso 1 d . .
Cl Cl 0.9127(3) 0.2616(2) 0.28677(9) 0.0808(13) Uani 0.50 d P .
O3 O 0.9721(13) 0.2835(11) 0.3078(4) 0.155(7) Uani 0.50 d P .
O4 O 0.8418(7) 0.2832(7) 0.2979(2) 0.076(3) Uani 0.50 d P .
O5 O 0.9019(23) 0.3067(10) 0.2650(3) 0.274(19) Uani 0.50 d P .
O6 O 0.9227(13) 0.1720(8) 0.2816(3) 0.132(6) Uani 0.50 d P .

loop_
_atom_type_symbol
_atom_type_description
_atom_type_scat_dispersion_real
_atom_type_scat_dispersion_imag
_atom_type_scat_source
C C 0.0033 0.0016 'International Tables Vol C Tables 4.2.6.8 and 6.1.1.4'
H H 0.0000 0.0000 'International Tables Vol C Tables 4.2.6.8 and 6.1.1.4'
N N 0.0061 0.0033 'International Tables Vol C Tables 4.2.6.8 and 6.1.1.4'
O O 0.0106 0.0060 'International Tables Vol C Tables 4.2.6.8 and 6.1.1.4'
Cl Cl 0.1484 0.1585 'International Tables Vol C Tables 4.2.6.8 and 6.1.1.4'
Cu Cu 0.3201 1.2651 'International Tables Vol C Tables 4.2.6.8 and 6.1.1.4'

loop_
_geom_angle_atom_site_label_1
_geom_angle_atom_site_label_2
_geom_angle_atom_site_label_3
_geom_angle
_geom_angle_site_symmetry_1
_geom_angle_site_symmetry_3
_geom_angle_publ_flag
O1 Cu1 O1 162.0(2) . 10_554 ?
O1 Cu1 N1 100.1(2) . 10_554 ?
O1 Cu1 N1 84.3(2) 10_554 10_554 ?
O1 Cu1 N1 84.3(2) . . ?
O1 Cu1 N1 100.1(2) 10_554 . ?
N1 Cu1 N1 152.0(3) 10_554 . ?
OM Cu2 OM 74.6(2) . 10_554 ?
OM Cu2 N2 99.2(2) . . ?
OM Cu2 N2 168.64(14) 10_554 . ?
OM Cu2 N2 168.63(14) . 7_545 ?
OM Cu2 N2 99.2(2) 10_554 7_545 ?
N2 Cu2 N2 88.5(3) . 7_545 ?
OM Cu2 O1 96.48(8) . . ?
OM Cu2 O1 95.15(9) 10_554 . ?
N2 Cu2 O1 95.0(2) . . ?
N2 Cu2 O1 74.35(15) 7_545 . ?
OM Cu2 O1 95.15(9) . 7_545 ?
OM Cu2 O1 96.48(8) 10_554 7_545 ?
N2 Cu2 O1 74.35(15) . 7_545 ?
N2 Cu2 O1 95.0(2) 7_545 7_545 ?
O1 Cu2 O1 165.4(2) . 7_545 ?
C6 O1 Cu1 116.5(3) . . ?
C6 O1 Cu2 108.6(3) . . ?
Cu1 O1 Cu2 91.67(14) . . ?
C5 N1 C1 120.0(5) . . ?
C5 N1 Cu1 112.7(4) . . ?
C1 N1 Cu1 127.3(4) . . ?
C7 N2 C11 118.8(5) . . ?
C7 N2 Cu2 121.6(4) . . ?
C11 N2 Cu2 118.9(4) . . ?
CM OM Cu2 127.32(11) . 10_554 ?
CM OM Cu2 127.29(11) . . ?
Cu2 OM Cu2 105.4(2) 10_554 . ?
N1 C1 C2 122.0(6) . . ?
C1 C2 C3 118.7(7) . . ?
C4 C3 C2 119.4(7) . . ?
C3 C4 C5 119.4(7) . . ?
N1 C5 C4 120.5(6) . . ?
N1 C5 C6 115.2(5) . . ?
C4 C5 C6 124.3(5) . . ?
O1 C6 O2 112.0(4) . . ?
O1 C6 C7 111.5(5) . 7_545 ?
O2 C6 C7 103.3(4) . 7_545 ?
O1 C6 C5 110.9(4) . . ?
O2 C6 C5 108.7(4) . . ?
C7 C6 C5 110.1(4) 7_545 . ?
C12 O2 C6 114.1(5) . . ?
N2 C7 C8 121.0(6) . . ?
N2 C7 C6 117.1(4) . 7_545 ?
C8 C7 C6 121.9(5) . 7_545 ?
C9 C8 C7 119.7(6) . . ?
C10 C9 C8 118.7(6) . . ?
C9 C10 C11 119.9(6) . . ?
N2 C11 C10 121.9(6) . . ?
O4 Cl O5 95.6(15) . . ?
O4 Cl O3 100.9(9) . . ?
O5 Cl O3 123.4(16) . . ?
O4 Cl O6 115.4(9) . . ?
O5 Cl O6 113.6(9) . . ?
O3 Cl O6 107.0(11) . . ?
O3 O3 Cl 103.4(13) 10_654 . ?

loop_
_geom_bond_atom_site_label_1
_geom_bond_atom_site_label_2
_geom_bond_distance
_geom_bond_site_symmetry_2
_geom_bond_publ_flag
Cu1 O1 1.891(4) . ?
Cu1 O1 1.891(4) 10_554 ?
Cu1 N1 1.968(5) 10_554 ?
Cu1 N1 1.968(5) . ?
Cu2 OM 1.962(3) . ?
Cu2 OM 1.961(3) 10_554 ?
Cu2 N2 2.029(4) . ?
Cu2 N2 2.029(4) 7_545 ?
Cu2 O1 2.412(4) . ?
Cu2 O1 2.412(4) 7_545 ?
O1 C6 1.364(6) . ?
N1 C5 1.337(7) . ?
N1 C1 1.356(8) . ?
N2 C7 1.335(7) . ?
N2 C11 1.360(7) . ?
OM CM 1.423(10) . ?
OM Cu2 1.961(3) 10_554 ?
C1 C2 1.371(9) . ?
C2 C3 1.390(11) . ?
C3 C4 1.381(11) . ?
C4 C5 1.398(8) . ?
C5 C6 1.533(8) . ?
C6 O2 1.442(6) . ?
C6 C7 1.531(8) 7_545 ?
O2 C12 1.427(9) . ?
C7 C8 1.393(8) . ?
C7 C6 1.531(8) 7_545 ?
C8 C9 1.381(9) . ?
C9 C10 1.364(10) . ?
C10 C11 1.367(9) . ?
Cl O4 1.275(10) . ?
Cl O5 1.286(15) . ?
Cl O3 1.42(2) . ?
Cl O6 1.424(12) . ?
O3 O3 1.36(4) 10_654 ?
